data_7015386
loop_
_publ_author_name
'Seidler-Egdal, Rune Kirk'
'Johansson, Frank B.'
'Veltz\'e, Sune'
'Skou, Eivind M.'
'Bond, Andrew D.'
'McKenzie, Christine J.'

_publ_section_title
;
 Tunability of the M(II)M(III)/M(II)(2) and M(III)(2)/M(II)M(III)
 (M=Mn, Co) couples in bis-\m-O,O'-carboxylato-\m-OR bridged complexes.
;
_journal_issue 13
_journal_name_full 'Dalton transactions (Cambridge, England : 2003)'
_journal_page_first 3336
_journal_page_last 3345
_journal_paper_doi 10.1039/c0dt01552k
_journal_volume 40
_journal_year 2011
_chemical_formula_moiety 'C40 H39 Co2 F6 N6 O5 +, Cl O4 -, C H4 O'
_chemical_formula_sum 'C41 H43 Cl Co2 F6 N6 O10'
_chemical_formula_weight 1047.12
_space_group_IT_number 14
_symmetry_cell_setting monoclinic
_symmetry_space_group_name_Hall '-P 2yn'
_symmetry_space_group_name_H-M 'P 1 21/n 1'
_atom_sites_solution_hydrogens geom
_atom_sites_solution_primary direct
_atom_sites_solution_secondary difmap
_cell_angle_alpha 90.00
_cell_angle_beta 98.764(3)
_cell_angle_gamma 90.00
_cell_formula_units_Z 4
_cell_length_a 12.6557(12)
_cell_length_b 21.836(2)
_cell_length_c 17.0944(15)
_cell_measurement_reflns_used 9022
_cell_measurement_temperature 180(2)
_cell_measurement_theta_max 24.38
_cell_measurement_theta_min 2.48
_cell_volume 4668.9(7)
_computing_cell_refinement 'SAINT v.7.06a (Bruker, 2003)'
_computing_data_collection 'APEX2 v.1.0-22 (Bruker Nonius, 2004)'
_computing_data_reduction 'SAINT v.7.06a'
_computing_molecular_graphics 'SHELXTL v.6.10'
_computing_publication_material 'SHELXTL v.6.10'
_computing_structure_refinement 'SHELXTL v.6.10'
_computing_structure_solution 'SHELXTL v.6.10 (Sheldrick, 2000)'
_diffrn_ambient_temperature 180(2)
_diffrn_measured_fraction_theta_full 0.990
_diffrn_measured_fraction_theta_max 0.990
_diffrn_measurement_device_type 'Bruker-Nonius X8APEX-II CCD'
_diffrn_measurement_method 'thin-slice \w and \f scans'
_diffrn_radiation_monochromator graphite
_diffrn_radiation_source 'fine-focus sealed tube'
_diffrn_radiation_type MoK\a
_diffrn_radiation_wavelength 0.71073
_diffrn_reflns_av_R_equivalents 0.0486
_diffrn_reflns_av_sigmaI/netI 0.0300
_diffrn_reflns_limit_h_max 15
_diffrn_reflns_limit_h_min -15
_diffrn_reflns_limit_k_max 26
_diffrn_reflns_limit_k_min -26
_diffrn_reflns_limit_l_max 20
_diffrn_reflns_limit_l_min -20
_diffrn_reflns_number 89141
_diffrn_reflns_theta_full 25.50
_diffrn_reflns_theta_max 25.50
_diffrn_reflns_theta_min 3.54
_diffrn_standards_number 0
_exptl_absorpt_coefficient_mu 0.852
_exptl_absorpt_correction_T_max 0.920
_exptl_absorpt_correction_T_min 0.765
_exptl_absorpt_correction_type multi-scan
_exptl_absorpt_process_details 'SADABS (Sheldrick, 2003)'
_exptl_crystal_density_diffrn 1.490
_exptl_crystal_density_method 'not measured'
_exptl_crystal_description plat
_exptl_crystal_F_000 2144
_exptl_crystal_size_max 0.20
_exptl_crystal_size_mid 0.20
_exptl_crystal_size_min 0.10
_refine_diff_density_max 0.905
_refine_diff_density_min -0.434
_refine_diff_density_rms 0.088
_refine_ls_extinction_method none
_refine_ls_goodness_of_fit_ref 1.117
_refine_ls_hydrogen_treatment constr
_refine_ls_matrix_type full
_refine_ls_number_parameters 595
_refine_ls_number_reflns 8621
_refine_ls_number_restraints 0
_refine_ls_restrained_S_all 1.117
_refine_ls_R_factor_all 0.0718
_refine_ls_R_factor_gt 0.0565
_refine_ls_shift/su_max 0.001
_refine_ls_shift/su_mean 0.000
_refine_ls_structure_factor_coef Fsqd
_refine_ls_weighting_details 'calc w=1/[\s^2^(Fo^2^)+(0.0585P)^2^+14.9420P] where P=(Fo^2^+2Fc^2^)/3'
_refine_ls_weighting_scheme calc
_refine_ls_wR_factor_gt 0.1479
_refine_ls_wR_factor_ref 0.1570
_reflns_number_gt 6984
_reflns_number_total 8621
_reflns_threshold_expression I>2\s(I)
_cod_data_source_file c0dt01552k.txt
_cod_data_source_block 14_MeOH
_cod_original_sg_symbol_H-M 'P 21/n'
_cod_database_code 7015386

loop_
_symmetry_equiv_pos_as_xyz
'x, y, z'
'-x+1/2, y+1/2, -z+1/2'
'-x, -y, -z'
'x-1/2, -y-1/2, z-1/2'

loop_
_atom_site_label
_atom_site_type_symbol
_atom_site_fract_x
_atom_site_fract_y
_atom_site_fract_z
_atom_site_U_iso_or_equiv
_atom_site_adp_type
_atom_site_occupancy
_atom_site_symmetry_multiplicity
_atom_site_calc_flag
_atom_site_refinement_flags
_atom_site_disorder_assembly
_atom_site_disorder_group
Co1 Co 0.47268(4) 0.19810(3) 0.57557(3) 0.02376(15) Uani 1 1 d . . .
Co2 Co 0.58546(4) 0.27047(2) 0.75169(3) 0.02437(15) Uani 1 1 d . . .
F1 F 0.1668(3) 0.1968(3) 0.7015(3) 0.122(2) Uani 1 1 d . . .
F2 F 0.2343(3) 0.2483(3) 0.7997(2) 0.116(2) Uani 1 1 d . . .
F3 F 0.1841(3) 0.2888(3) 0.6871(3) 0.1163(19) Uani 1 1 d . . .
F4 F 0.5666(3) 0.08080(14) 0.85354(17) 0.0634(9) Uani 1 1 d . . .
F5 F 0.5022(3) 0.03535(16) 0.7493(2) 0.0810(12) Uani 1 1 d . . .
F6 F 0.6691(3) 0.04427(17) 0.7803(3) 0.0895(14) Uani 1 1 d . . .
O1 O 0.5637(2) 0.26485(12) 0.63288(15) 0.0236(6) Uani 1 1 d . . .
O2 O 0.3455(2) 0.20432(15) 0.63887(17) 0.0353(7) Uani 1 1 d . . .
O3 O 0.4140(2) 0.26035(17) 0.74457(18) 0.0411(8) Uani 1 1 d . . .
O4 O 0.5437(3) 0.13089(14) 0.66117(17) 0.0351(7) Uani 1 1 d . . .
O5 O 0.6060(3) 0.17905(13) 0.77515(17) 0.0359(7) Uani 1 1 d . . .
N1 N 0.5823(3) 0.19156(16) 0.4889(2) 0.0283(8) Uani 1 1 d . . .
N2 N 0.4047(3) 0.26493(16) 0.4915(2) 0.0290(8) Uani 1 1 d . . .
N3 N 0.4181(3) 0.11871(16) 0.5114(2) 0.0300(8) Uani 1 1 d . . .
N4 N 0.5781(3) 0.36938(16) 0.74661(19) 0.0265(7) Uani 1 1 d . . .
N5 N 0.7486(3) 0.29074(16) 0.7500(2) 0.0269(7) Uani 1 1 d . . .
N6 N 0.5669(3) 0.29372(17) 0.8687(2) 0.0310(8) Uani 1 1 d . . .
C1 C 0.6119(3) 0.30677(18) 0.5917(2) 0.0246(8) Uani 1 1 d . . .
C2 C 0.6740(3) 0.2877(2) 0.5348(2) 0.0280(9) Uani 1 1 d . . .
C3 C 0.7195(3) 0.3314(2) 0.4916(3) 0.0322(10) Uani 1 1 d . . .
H3A H 0.7615 0.3180 0.4533 0.039 Uiso 1 1 calc R . .
C4 C 0.7066(3) 0.3936(2) 0.5017(3) 0.0333(10) Uani 1 1 d . . .
C5 C 0.6465(3) 0.4115(2) 0.5596(3) 0.0327(10) Uani 1 1 d . . .
H5A H 0.6373 0.4539 0.5687 0.039 Uiso 1 1 calc R . .
C6 C 0.5995(3) 0.36926(19) 0.6043(2) 0.0273(9) Uani 1 1 d . . .
C7 C 0.7541(4) 0.4425(2) 0.4525(3) 0.0476(13) Uani 1 1 d . . .
C8 C 0.6655(5) 0.4857(3) 0.4132(4) 0.0643(16) Uani 1 1 d . . .
H8A H 0.6129 0.4622 0.3772 0.096 Uiso 1 1 calc R . .
H8B H 0.6969 0.5173 0.3833 0.096 Uiso 1 1 calc R . .
H8C H 0.6302 0.5050 0.4540 0.096 Uiso 1 1 calc R . .
C9 C 0.8052(6) 0.4139(3) 0.3862(4) 0.077(2) Uani 1 1 d . . .
H9A H 0.7510 0.3910 0.3507 0.115 Uiso 1 1 calc R . .
H9B H 0.8625 0.3860 0.4088 0.115 Uiso 1 1 calc R . .
H9C H 0.8349 0.4462 0.3563 0.115 Uiso 1 1 calc R . .
C10 C 0.8358(5) 0.4799(3) 0.5085(4) 0.078(2) Uani 1 1 d . . .
H10A H 0.8927 0.4527 0.5337 0.116 Uiso 1 1 calc R . .
H10B H 0.8003 0.4991 0.5493 0.116 Uiso 1 1 calc R . .
H10C H 0.8667 0.5116 0.4784 0.116 Uiso 1 1 calc R . .
C11 C 0.6865(3) 0.2204(2) 0.5207(3) 0.0298(9) Uani 1 1 d . . .
H11A H 0.7374 0.2142 0.4828 0.036 Uiso 1 1 calc R . .
H11B H 0.7165 0.2002 0.5711 0.036 Uiso 1 1 calc R . .
C12 C 0.5319(4) 0.2220(2) 0.4156(2) 0.0319(10) Uani 1 1 d . . .
H12A H 0.4890 0.1917 0.3813 0.038 Uiso 1 1 calc R . .
H12B H 0.5884 0.2376 0.3866 0.038 Uiso 1 1 calc R . .
C13 C 0.4613(3) 0.2740(2) 0.4316(2) 0.0304(9) Uani 1 1 d . . .
C14 C 0.4496(4) 0.3265(2) 0.3856(3) 0.0394(11) Uani 1 1 d . . .
H14A H 0.4919 0.3327 0.3449 0.047 Uiso 1 1 calc R . .
C15 C 0.3749(4) 0.3699(2) 0.4000(3) 0.0483(13) Uani 1 1 d . . .
H15A H 0.3636 0.4058 0.3683 0.058 Uiso 1 1 calc R . .
C16 C 0.3172(4) 0.3603(2) 0.4609(3) 0.0473(13) Uani 1 1 d . . .
H16A H 0.2660 0.3895 0.4722 0.057 Uiso 1 1 calc R . .
C17 C 0.3347(4) 0.3080(2) 0.5050(3) 0.0371(11) Uani 1 1 d . . .
H17A H 0.2951 0.3020 0.5474 0.044 Uiso 1 1 calc R . .
C18 C 0.5947(4) 0.1255(2) 0.4763(3) 0.0335(10) Uani 1 1 d . . .
H18A H 0.6426 0.1078 0.5218 0.040 Uiso 1 1 calc R . .
H18B H 0.6277 0.1188 0.4281 0.040 Uiso 1 1 calc R . .
C19 C 0.4884(4) 0.0942(2) 0.4674(2) 0.0316(10) Uani 1 1 d . . .
C20 C 0.4618(4) 0.0442(2) 0.4192(3) 0.0388(11) Uani 1 1 d . . .
H20A H 0.5109 0.0287 0.3873 0.047 Uiso 1 1 calc R . .
C21 C 0.3631(4) 0.0168(2) 0.4176(3) 0.0422(12) Uani 1 1 d . . .
H21A H 0.3440 -0.0178 0.3850 0.051 Uiso 1 1 calc R . .
C22 C 0.2926(4) 0.0404(2) 0.4641(3) 0.0414(12) Uani 1 1 d . . .
H22A H 0.2247 0.0220 0.4647 0.050 Uiso 1 1 calc R . .
C23 C 0.3234(4) 0.0913(2) 0.5095(3) 0.0376(11) Uani 1 1 d . . .
H23A H 0.2747 0.1078 0.5411 0.045 Uiso 1 1 calc R . .
C24 C 0.5326(3) 0.3901(2) 0.6652(2) 0.0288(9) Uani 1 1 d . . .
H24A H 0.5280 0.4354 0.6644 0.035 Uiso 1 1 calc R . .
H24B H 0.4592 0.3737 0.6512 0.035 Uiso 1 1 calc R . .
C25 C 0.6879(3) 0.39290(19) 0.7709(3) 0.0309(9) Uani 1 1 d . . .
H25A H 0.7015 0.3979 0.8291 0.037 Uiso 1 1 calc R . .
H25B H 0.6946 0.4336 0.7467 0.037 Uiso 1 1 calc R . .
C26 C 0.7695(3) 0.35058(19) 0.7461(2) 0.0281(9) Uani 1 1 d . . .
C27 C 0.8634(3) 0.3717(2) 0.7221(3) 0.0369(10) Uani 1 1 d . . .
H27A H 0.8777 0.4144 0.7204 0.044 Uiso 1 1 calc R . .
C28 C 0.9351(4) 0.3298(2) 0.7009(3) 0.0446(12) Uani 1 1 d . . .
H28A H 0.9992 0.3433 0.6838 0.054 Uiso 1 1 calc R . .
C29 C 0.9132(4) 0.2682(2) 0.7046(3) 0.0411(11) Uani 1 1 d . . .
H29A H 0.9621 0.2385 0.6907 0.049 Uiso 1 1 calc R . .
C30 C 0.8194(3) 0.2505(2) 0.7288(2) 0.0306(9) Uani 1 1 d . . .
H30A H 0.8037 0.2080 0.7306 0.037 Uiso 1 1 calc R . .
C31 C 0.5088(4) 0.3886(2) 0.8042(3) 0.0323(10) Uani 1 1 d . . .
H31A H 0.4329 0.3847 0.7800 0.039 Uiso 1 1 calc R . .
H31B H 0.5227 0.4322 0.8182 0.039 Uiso 1 1 calc R . .
C32 C 0.5294(3) 0.3499(2) 0.8779(3) 0.0327(10) Uani 1 1 d . . .
C33 C 0.5045(4) 0.3699(3) 0.9499(3) 0.0488(13) Uani 1 1 d . . .
H33A H 0.4766 0.4099 0.9552 0.059 Uiso 1 1 calc R . .
C34 C 0.5212(6) 0.3306(3) 1.0136(3) 0.0670(19) Uani 1 1 d . . .
H34A H 0.5072 0.3436 1.0641 0.080 Uiso 1 1 calc R . .
C35 C 0.5580(5) 0.2726(3) 1.0038(3) 0.0609(17) Uani 1 1 d . . .
H35A H 0.5680 0.2446 1.0469 0.073 Uiso 1 1 calc R . .
C36 C 0.5804(4) 0.2553(2) 0.9303(3) 0.0452(12) Uani 1 1 d . . .
H36A H 0.6062 0.2151 0.9234 0.054 Uiso 1 1 calc R . .
C37 C 0.3436(3) 0.2342(2) 0.7006(2) 0.0291(9) Uani 1 1 d . . .
C38 C 0.2321(4) 0.2413(3) 0.7239(3) 0.0539(15) Uani 1 1 d . . .
C39 C 0.5756(3) 0.13416(19) 0.7333(2) 0.0256(9) Uani 1 1 d . . .
C40 C 0.5786(4) 0.0735(2) 0.7788(3) 0.0324(10) Uani 1 1 d . . .
Cl1 Cl 0.90357(9) 0.07472(5) 0.68083(7) 0.0362(3) Uani 1 1 d . . .
O1A O 0.9808(3) 0.12174(17) 0.7015(2) 0.0532(10) Uani 1 1 d . . .
O1B O 0.9036(3) 0.03431(17) 0.7461(2) 0.0593(10) Uani 1 1 d . . .
O1C O 0.9301(3) 0.04064(19) 0.6144(2) 0.0592(10) Uani 1 1 d . . .
O1D O 0.8002(3) 0.10155(19) 0.6602(3) 0.0693(12) Uani 1 1 d . . .
O1S O 0.1470(5) 0.0129(3) 0.6048(4) 0.115(2) Uani 1 1 d . . .
H1S H 0.0820 0.0211 0.6075 0.172 Uiso 1 1 d R . .
C1S C 0.2097(8) 0.0252(8) 0.6756(6) 0.187(7) Uani 1 1 d . . .
H1S1 H 0.2726 -0.0016 0.6828 0.280 Uiso 1 1 d R . .
H1S2 H 0.1686 0.0186 0.7190 0.280 Uiso 1 1 d R . .
H1S3 H 0.2328 0.0680 0.6755 0.280 Uiso 1 1 d R . .

loop_
_atom_site_aniso_label
_atom_site_aniso_U_11
_atom_site_aniso_U_22
_atom_site_aniso_U_33
_atom_site_aniso_U_23
_atom_site_aniso_U_13
_atom_site_aniso_U_12
Co1 0.0235(3) 0.0297(3) 0.0179(3) -0.0025(2) 0.0026(2) -0.0033(2)
Co2 0.0254(3) 0.0279(3) 0.0193(3) -0.0046(2) 0.0018(2) 0.0005(2)
F1 0.054(2) 0.181(5) 0.144(4) -0.057(4) 0.052(3) -0.062(3)
F2 0.055(2) 0.253(6) 0.048(2) -0.026(3) 0.0324(19) -0.002(3)
F3 0.060(3) 0.162(5) 0.132(4) 0.019(4) 0.030(3) 0.063(3)
F4 0.105(3) 0.0512(19) 0.0377(17) 0.0066(14) 0.0232(17) -0.0013(18)
F5 0.111(3) 0.059(2) 0.065(2) 0.0127(17) -0.016(2) -0.046(2)
F6 0.075(2) 0.070(2) 0.137(4) 0.056(2) 0.059(3) 0.041(2)
O1 0.0231(14) 0.0298(15) 0.0178(13) -0.0015(11) 0.0034(11) -0.0011(11)
O2 0.0305(16) 0.0510(19) 0.0253(16) -0.0072(14) 0.0066(13) -0.0096(14)
O3 0.0296(17) 0.063(2) 0.0322(17) -0.0165(16) 0.0101(14) -0.0094(15)
O4 0.0446(18) 0.0323(17) 0.0262(16) -0.0027(13) -0.0021(14) -0.0010(14)
O5 0.052(2) 0.0287(16) 0.0257(16) -0.0035(13) 0.0012(14) -0.0014(14)
N1 0.0294(19) 0.0299(19) 0.0250(18) -0.0043(14) 0.0028(15) -0.0021(15)
N2 0.0240(18) 0.036(2) 0.0251(18) -0.0021(15) -0.0012(14) -0.0013(15)
N3 0.0326(19) 0.035(2) 0.0208(17) -0.0007(15) -0.0007(15) -0.0083(16)
N4 0.0249(17) 0.0305(18) 0.0240(17) -0.0069(14) 0.0030(14) 0.0023(14)
N5 0.0240(17) 0.0313(19) 0.0239(17) -0.0056(14) -0.0014(14) 0.0035(14)
N6 0.033(2) 0.037(2) 0.0225(18) -0.0055(15) 0.0008(15) 0.0029(16)
C1 0.022(2) 0.030(2) 0.021(2) -0.0024(16) 0.0006(16) -0.0029(16)
C2 0.022(2) 0.034(2) 0.027(2) -0.0038(17) 0.0029(17) -0.0023(17)
C3 0.025(2) 0.042(3) 0.031(2) -0.0022(19) 0.0090(18) -0.0053(19)
C4 0.026(2) 0.039(3) 0.034(2) 0.001(2) 0.0039(18) -0.0078(19)
C5 0.034(2) 0.028(2) 0.036(2) -0.0005(18) 0.0037(19) -0.0020(18)
C6 0.023(2) 0.034(2) 0.025(2) 0.0000(17) 0.0024(16) 0.0013(17)
C7 0.048(3) 0.047(3) 0.051(3) 0.004(2) 0.016(2) -0.013(2)
C8 0.075(4) 0.063(4) 0.057(4) 0.022(3) 0.017(3) -0.002(3)
C9 0.097(5) 0.061(4) 0.085(5) 0.017(3) 0.058(4) -0.003(4)
C10 0.067(4) 0.071(4) 0.093(5) 0.016(4) 0.008(4) -0.035(4)
C11 0.026(2) 0.037(2) 0.028(2) -0.0065(18) 0.0081(18) -0.0021(18)
C12 0.040(2) 0.039(2) 0.018(2) -0.0040(17) 0.0090(18) -0.005(2)
C13 0.034(2) 0.036(2) 0.019(2) -0.0008(17) -0.0034(17) -0.0078(19)
C14 0.047(3) 0.042(3) 0.028(2) 0.003(2) 0.001(2) -0.010(2)
C15 0.053(3) 0.042(3) 0.045(3) 0.011(2) -0.011(2) 0.001(2)
C16 0.043(3) 0.047(3) 0.050(3) 0.002(2) 0.000(2) 0.009(2)
C17 0.029(2) 0.045(3) 0.036(3) 0.002(2) 0.0004(19) 0.006(2)
C18 0.039(2) 0.031(2) 0.032(2) -0.0090(19) 0.0096(19) 0.0000(19)
C19 0.038(2) 0.031(2) 0.024(2) -0.0001(18) -0.0008(18) -0.0015(19)
C20 0.052(3) 0.033(2) 0.029(2) -0.0040(19) -0.002(2) -0.002(2)
C21 0.056(3) 0.032(2) 0.033(2) -0.003(2) -0.010(2) -0.007(2)
C22 0.043(3) 0.039(3) 0.037(3) 0.004(2) -0.009(2) -0.015(2)
C23 0.042(3) 0.041(3) 0.029(2) 0.001(2) 0.002(2) -0.010(2)
C24 0.029(2) 0.030(2) 0.027(2) -0.0023(17) 0.0002(17) 0.0063(17)
C25 0.031(2) 0.027(2) 0.033(2) -0.0094(18) -0.0001(18) -0.0016(18)
C26 0.025(2) 0.031(2) 0.026(2) -0.0050(17) -0.0038(17) 0.0023(17)
C27 0.028(2) 0.039(3) 0.042(3) 0.000(2) 0.002(2) -0.0024(19)
C28 0.027(2) 0.054(3) 0.054(3) 0.005(2) 0.008(2) 0.003(2)
C29 0.032(2) 0.050(3) 0.040(3) -0.003(2) 0.003(2) 0.014(2)
C30 0.028(2) 0.031(2) 0.029(2) -0.0015(18) -0.0055(18) 0.0088(18)
C31 0.035(2) 0.031(2) 0.033(2) -0.0064(18) 0.0096(19) 0.0087(19)
C32 0.031(2) 0.039(3) 0.026(2) -0.0081(19) 0.0007(18) 0.0029(19)
C33 0.060(3) 0.056(3) 0.030(3) -0.010(2) 0.010(2) 0.019(3)
C34 0.107(5) 0.075(4) 0.021(3) -0.007(3) 0.016(3) 0.027(4)
C35 0.088(5) 0.075(4) 0.020(2) 0.004(2) 0.007(3) 0.024(3)
C36 0.059(3) 0.049(3) 0.025(2) 0.000(2) -0.001(2) 0.014(3)
C37 0.026(2) 0.039(2) 0.024(2) 0.0043(18) 0.0078(18) 0.0001(18)
C38 0.034(3) 0.086(4) 0.045(3) -0.011(3) 0.016(2) -0.001(3)
C39 0.021(2) 0.029(2) 0.027(2) -0.0044(17) 0.0044(17) 0.0036(16)
C40 0.037(2) 0.029(2) 0.032(2) -0.0034(18) 0.0072(19) -0.0013(19)
Cl1 0.0387(6) 0.0294(5) 0.0408(6) -0.0031(5) 0.0067(5) -0.0071(4)
O1A 0.061(2) 0.052(2) 0.048(2) -0.0148(17) 0.0136(18) -0.0292(18)
O1B 0.079(3) 0.041(2) 0.062(2) 0.0127(18) 0.025(2) -0.0003(19)
O1C 0.065(3) 0.063(3) 0.050(2) -0.0239(19) 0.0115(19) -0.012(2)
O1D 0.054(2) 0.057(3) 0.091(3) -0.002(2) -0.009(2) 0.014(2)
O1S 0.090(4) 0.163(6) 0.100(4) -0.009(4) 0.043(4) -0.002(4)
C1S 0.086(7) 0.40(2) 0.073(6) 0.011(10) -0.004(5) -0.058(10)

loop_
_atom_type_symbol
_atom_type_description
_atom_type_scat_dispersion_real
_atom_type_scat_dispersion_imag
_atom_type_scat_source
C C 0.0033 0.0016 'International Tables Vol C Tables 4.2.6.8 and 6.1.1.4'
H H 0.0000 0.0000 'International Tables Vol C Tables 4.2.6.8 and 6.1.1.4'
N N 0.0061 0.0033 'International Tables Vol C Tables 4.2.6.8 and 6.1.1.4'
O O 0.0106 0.0060 'International Tables Vol C Tables 4.2.6.8 and 6.1.1.4'
F F 0.0171 0.0103 'International Tables Vol C Tables 4.2.6.8 and 6.1.1.4'
Cl Cl 0.1484 0.1585 'International Tables Vol C Tables 4.2.6.8 and 6.1.1.4'
Co Co 0.3494 0.9721 'International Tables Vol C Tables 4.2.6.8 and 6.1.1.4'

loop_
_geom_angle_atom_site_label_1
_geom_angle_atom_site_label_2
_geom_angle_atom_site_label_3
_geom_angle
_geom_angle_site_symmetry_1
_geom_angle_site_symmetry_3
_geom_angle_publ_flag
O1 Co1 O2 97.49(11) . . ?
O1 Co1 N3 164.47(13) . . ?
O2 Co1 N3 96.12(13) . . ?
O1 Co1 N2 88.55(12) . . ?
O2 Co1 N2 92.38(13) . . ?
N3 Co1 N2 98.35(13) . . ?
O1 Co1 O4 90.81(11) . . ?
O2 Co1 O4 88.10(12) . . ?
N3 Co1 O4 82.19(12) . . ?
N2 Co1 O4 179.24(13) . . ?
O1 Co1 N1 90.11(12) . . ?
O2 Co1 N1 168.87(12) . . ?
N3 Co1 N1 77.57(13) . . ?
N2 Co1 N1 79.64(13) . . ?
O4 Co1 N1 99.97(13) . . ?
O1 Co2 O5 97.60(11) . . ?
O1 Co2 N6 162.47(13) . . ?
O5 Co2 N6 94.47(13) . . ?
O1 Co2 N5 89.02(12) . . ?
O5 Co2 N5 96.43(13) . . ?
N6 Co2 N5 102.25(14) . . ?
O1 Co2 N4 91.26(12) . . ?
O5 Co2 N4 170.42(12) . . ?
N6 Co2 N4 77.74(13) . . ?
N5 Co2 N4 80.03(13) . . ?
O1 Co2 O3 87.44(11) . . ?
O5 Co2 O3 90.43(14) . . ?
N6 Co2 O3 79.78(13) . . ?
N5 Co2 O3 172.65(14) . . ?
N4 Co2 O3 93.60(13) . . ?
C1 O1 Co2 118.7(2) . . ?
C1 O1 Co1 120.3(2) . . ?
Co2 O1 Co1 120.98(13) . . ?
C37 O2 Co1 126.4(3) . . ?
C37 O3 Co2 135.7(3) . . ?
C39 O4 Co1 132.1(3) . . ?
C39 O5 Co2 129.7(3) . . ?
C18 N1 C12 111.1(3) . . ?
C18 N1 C11 111.1(3) . . ?
C12 N1 C11 111.4(3) . . ?
C18 N1 Co1 104.9(3) . . ?
C12 N1 Co1 108.0(3) . . ?
C11 N1 Co1 110.1(2) . . ?
C17 N2 C13 118.1(4) . . ?
C17 N2 Co1 125.1(3) . . ?
C13 N2 Co1 113.9(3) . . ?
C23 N3 C19 118.1(4) . . ?
C23 N3 Co1 127.0(3) . . ?
C19 N3 Co1 114.9(3) . . ?
C31 N4 C25 110.0(3) . . ?
C31 N4 C24 110.6(3) . . ?
C25 N4 C24 111.6(3) . . ?
C31 N4 Co2 106.5(3) . . ?
C25 N4 Co2 107.6(2) . . ?
C24 N4 Co2 110.4(2) . . ?
C26 N5 C30 118.8(4) . . ?
C26 N5 Co2 113.9(3) . . ?
C30 N5 Co2 124.0(3) . . ?
C32 N6 C36 119.3(4) . . ?
C32 N6 Co2 115.2(3) . . ?
C36 N6 Co2 125.2(3) . . ?
O1 C1 C6 120.8(4) . . ?
O1 C1 C2 120.2(4) . . ?
C6 C1 C2 119.0(4) . . ?
C3 C2 C1 119.2(4) . . ?
C3 C2 C11 121.8(4) . . ?
C1 C2 C11 119.0(4) . . ?
C4 C3 C2 123.0(4) . . ?
C4 C3 H3A 118.5 . . ?
C2 C3 H3A 118.5 . . ?
C3 C4 C5 116.9(4) . . ?
C3 C4 C7 123.4(4) . . ?
C5 C4 C7 119.7(4) . . ?
C6 C5 C4 122.1(4) . . ?
C6 C5 H5A 119.0 . . ?
C4 C5 H5A 119.0 . . ?
C5 C6 C1 119.9(4) . . ?
C5 C6 C24 120.8(4) . . ?
C1 C6 C24 119.3(4) . . ?
C9 C7 C10 111.2(5) . . ?
C9 C7 C4 111.6(4) . . ?
C10 C7 C4 108.1(4) . . ?
C9 C7 C8 106.8(5) . . ?
C10 C7 C8 108.9(5) . . ?
C4 C7 C8 110.2(4) . . ?
C7 C8 H8A 109.5 . . ?
C7 C8 H8B 109.5 . . ?
H8A C8 H8B 109.5 . . ?
C7 C8 H8C 109.5 . . ?
H8A C8 H8C 109.5 . . ?
H8B C8 H8C 109.5 . . ?
C7 C9 H9A 109.5 . . ?
C7 C9 H9B 109.5 . . ?
H9A C9 H9B 109.5 . . ?
C7 C9 H9C 109.5 . . ?
H9A C9 H9C 109.5 . . ?
H9B C9 H9C 109.5 . . ?
C7 C10 H10A 109.5 . . ?
C7 C10 H10B 109.5 . . ?
H10A C10 H10B 109.5 . . ?
C7 C10 H10C 109.5 . . ?
H10A C10 H10C 109.5 . . ?
H10B C10 H10C 109.5 . . ?
N1 C11 C2 111.3(3) . . ?
N1 C11 H11A 109.4 . . ?
C2 C11 H11A 109.4 . . ?
N1 C11 H11B 109.4 . . ?
C2 C11 H11B 109.4 . . ?
H11A C11 H11B 108.0 . . ?
N1 C12 C13 112.3(3) . . ?
N1 C12 H12A 109.1 . . ?
C13 C12 H12A 109.1 . . ?
N1 C12 H12B 109.1 . . ?
C13 C12 H12B 109.1 . . ?
H12A C12 H12B 107.9 . . ?
N2 C13 C14 121.9(4) . . ?
N2 C13 C12 115.4(4) . . ?
C14 C13 C12 122.6(4) . . ?
C13 C14 C15 118.7(5) . . ?
C13 C14 H14A 120.6 . . ?
C15 C14 H14A 120.6 . . ?
C16 C15 C14 119.0(5) . . ?
C16 C15 H15A 120.5 . . ?
C14 C15 H15A 120.5 . . ?
C17 C16 C15 119.0(5) . . ?
C17 C16 H16A 120.5 . . ?
C15 C16 H16A 120.5 . . ?
N2 C17 C16 123.3(5) . . ?
N2 C17 H17A 118.4 . . ?
C16 C17 H17A 118.4 . . ?
N1 C18 C19 110.5(4) . . ?
N1 C18 H18A 109.6 . . ?
C19 C18 H18A 109.6 . . ?
N1 C18 H18B 109.6 . . ?
C19 C18 H18B 109.6 . . ?
H18A C18 H18B 108.1 . . ?
N3 C19 C20 121.4(4) . . ?
N3 C19 C18 114.7(4) . . ?
C20 C19 C18 123.9(4) . . ?
C19 C20 C21 119.5(5) . . ?
C19 C20 H20A 120.2 . . ?
C21 C20 H20A 120.2 . . ?
C20 C21 C22 119.3(4) . . ?
C20 C21 H21A 120.3 . . ?
C22 C21 H21A 120.3 . . ?
C23 C22 C21 118.2(5) . . ?
C23 C22 H22A 120.9 . . ?
C21 C22 H22A 120.9 . . ?
N3 C23 C22 123.4(5) . . ?
N3 C23 H23A 118.3 . . ?
C22 C23 H23A 118.3 . . ?
N4 C24 C6 112.0(3) . . ?
N4 C24 H24A 109.2 . . ?
C6 C24 H24A 109.2 . . ?
N4 C24 H24B 109.2 . . ?
C6 C24 H24B 109.2 . . ?
H24A C24 H24B 107.9 . . ?
N4 C25 C26 111.4(3) . . ?
N4 C25 H25A 109.3 . . ?
C26 C25 H25A 109.3 . . ?
N4 C25 H25B 109.3 . . ?
C26 C25 H25B 109.3 . . ?
H25A C25 H25B 108.0 . . ?
N5 C26 C27 121.5(4) . . ?
N5 C26 C25 116.1(4) . . ?
C27 C26 C25 122.4(4) . . ?
C28 C27 C26 118.9(4) . . ?
C28 C27 H27A 120.6 . . ?
C26 C27 H27A 120.6 . . ?
C27 C28 C29 119.6(5) . . ?
C27 C28 H28A 120.2 . . ?
C29 C28 H28A 120.2 . . ?
C30 C29 C28 118.6(4) . . ?
C30 C29 H29A 120.7 . . ?
C28 C29 H29A 120.7 . . ?
N5 C30 C29 122.7(4) . . ?
N5 C30 H30A 118.6 . . ?
C29 C30 H30A 118.6 . . ?
N4 C31 C32 110.7(3) . . ?
N4 C31 H31A 109.5 . . ?
C32 C31 H31A 109.5 . . ?
N4 C31 H31B 109.5 . . ?
C32 C31 H31B 109.5 . . ?
H31A C31 H31B 108.1 . . ?
N6 C32 C33 121.9(4) . . ?
N6 C32 C31 115.9(4) . . ?
C33 C32 C31 122.1(4) . . ?
C34 C33 C32 118.4(5) . . ?
C34 C33 H33A 120.8 . . ?
C32 C33 H33A 120.8 . . ?
C35 C34 C33 119.6(5) . . ?
C35 C34 H34A 120.2 . . ?
C33 C34 H34A 120.2 . . ?
C34 C35 C36 119.0(5) . . ?
C34 C35 H35A 120.5 . . ?
C36 C35 H35A 120.5 . . ?
N6 C36 C35 121.6(5) . . ?
N6 C36 H36A 119.2 . . ?
C35 C36 H36A 119.2 . . ?
O3 C37 O2 131.5(4) . . ?
O3 C37 C38 114.1(4) . . ?
O2 C37 C38 114.4(4) . . ?
F1 C38 F2 107.5(5) . . ?
F1 C38 F3 102.9(6) . . ?
F2 C38 F3 108.8(6) . . ?
F1 C38 C37 114.7(5) . . ?
F2 C38 C37 112.9(5) . . ?
F3 C38 C37 109.3(5) . . ?
O4 C39 O5 130.2(4) . . ?
O4 C39 C40 115.7(4) . . ?
O5 C39 C40 114.1(4) . . ?
F6 C40 F5 106.7(4) . . ?
F6 C40 F4 105.6(4) . . ?
F5 C40 F4 105.1(4) . . ?
F6 C40 C39 112.7(4) . . ?
F5 C40 C39 113.1(4) . . ?
F4 C40 C39 112.9(4) . . ?
O1B Cl1 O1A 109.5(2) . . ?
O1B Cl1 O1D 109.9(3) . . ?
O1A Cl1 O1D 109.5(3) . . ?
O1B Cl1 O1C 109.0(2) . . ?
O1A Cl1 O1C 109.6(2) . . ?
O1D Cl1 O1C 109.4(3) . . ?
C1S O1S H1S 110.2 . . ?
O1S C1S H1S1 110.2 . . ?
O1S C1S H1S2 109.7 . . ?
H1S1 C1S H1S2 109.5 . . ?
O1S C1S H1S3 108.5 . . ?
H1S1 C1S H1S3 109.5 . . ?
H1S2 C1S H1S3 109.5 . . ?

loop_
_geom_bond_atom_site_label_1
_geom_bond_atom_site_label_2
_geom_bond_distance
_geom_bond_site_symmetry_2
_geom_bond_publ_flag
Co1 Co2 3.5056(8) . ?
Co1 O1 2.017(3) . ?
Co1 O2 2.076(3) . ?
Co1 N3 2.111(3) . ?
Co1 N2 2.135(4) . ?
Co1 O4 2.168(3) . ?
Co1 N1 2.184(3) . ?
Co2 O1 2.011(3) . ?
Co2 O5 2.045(3) . ?
Co2 N6 2.112(3) . ?
Co2 N5 2.116(4) . ?
Co2 N4 2.163(4) . ?
Co2 O3 2.166(3) . ?
F1 C38 1.295(7) . ?
F2 C38 1.300(6) . ?
F3 C38 1.314(8) . ?
F4 C40 1.319(5) . ?
F5 C40 1.317(5) . ?
F6 C40 1.308(5) . ?
O1 C1 1.355(5) . ?
O2 C37 1.244(5) . ?
O3 C37 1.217(5) . ?
O4 C39 1.239(5) . ?
O5 C39 1.240(5) . ?
N1 C18 1.469(5) . ?
N1 C12 1.475(5) . ?
N1 C11 1.487(5) . ?
N2 C17 1.336(6) . ?
N2 C13 1.350(6) . ?
N3 C23 1.336(6) . ?
N3 C19 1.359(6) . ?
N4 C31 1.475(5) . ?
N4 C25 1.481(5) . ?
N4 C24 1.493(5) . ?
N5 C26 1.337(5) . ?
N5 C30 1.344(5) . ?
N6 C32 1.333(6) . ?
N6 C36 1.337(6) . ?
C1 C6 1.394(6) . ?
C1 C2 1.404(6) . ?
C2 C3 1.384(6) . ?
C2 C11 1.503(6) . ?
C3 C4 1.382(6) . ?
C3 H3A 0.950 . ?
C4 C5 1.393(6) . ?
C4 C7 1.536(6) . ?
C5 C6 1.387(6) . ?
C5 H5A 0.950 . ?
C6 C24 1.510(6) . ?
C7 C9 1.523(8) . ?
C7 C10 1.533(8) . ?
C7 C8 1.540(8) . ?
C8 H8A 0.980 . ?
C8 H8B 0.980 . ?
C8 H8C 0.980 . ?
C9 H9A 0.980 . ?
C9 H9B 0.980 . ?
C9 H9C 0.980 . ?
C10 H10A 0.980 . ?
C10 H10B 0.980 . ?
C10 H10C 0.980 . ?
C11 H11A 0.990 . ?
C11 H11B 0.990 . ?
C12 C13 1.495(6) . ?
C12 H12A 0.990 . ?
C12 H12B 0.990 . ?
C13 C14 1.387(6) . ?
C14 C15 1.387(7) . ?
C14 H14A 0.950 . ?
C15 C16 1.376(8) . ?
C15 H15A 0.950 . ?
C16 C17 1.367(7) . ?
C16 H16A 0.950 . ?
C17 H17A 0.950 . ?
C18 C19 1.495(6) . ?
C18 H18A 0.990 . ?
C18 H18B 0.990 . ?
C19 C20 1.378(6) . ?
C20 C21 1.381(7) . ?
C20 H20A 0.950 . ?
C21 C22 1.381(7) . ?
C21 H21A 0.950 . ?
C22 C23 1.379(7) . ?
C22 H22A 0.950 . ?
C23 H23A 0.950 . ?
C24 H24A 0.990 . ?
C24 H24B 0.990 . ?
C25 C26 1.494(6) . ?
C25 H25A 0.990 . ?
C25 H25B 0.990 . ?
C26 C27 1.394(6) . ?
C27 C28 1.376(7) . ?
C27 H27A 0.950 . ?
C28 C29 1.377(7) . ?
C28 H28A 0.950 . ?
C29 C30 1.371(7) . ?
C29 H29A 0.950 . ?
C30 H30A 0.950 . ?
C31 C32 1.508(6) . ?
C31 H31A 0.990 . ?
C31 H31B 0.990 . ?
C32 C33 1.387(6) . ?
C33 C34 1.378(8) . ?
C33 H33A 0.950 . ?
C34 C35 1.369(8) . ?
C34 H34A 0.950 . ?
C35 C36 1.382(7) . ?
C35 H35A 0.950 . ?
C36 H36A 0.950 . ?
C37 C38 1.532(6) . ?
C39 C40 1.534(6) . ?
Cl1 O1B 1.423(4) . ?
Cl1 O1A 1.424(3) . ?
Cl1 O1D 1.427(4) . ?
Cl1 O1C 1.439(4) . ?
O1S C1S 1.369(10) . ?
O1S H1S 0.850 . ?
C1S H1S1 0.980 . ?
C1S H1S2 0.980 . ?
C1S H1S3 0.980 . ?

loop_
_geom_hbond_atom_site_label_D
_geom_hbond_atom_site_label_H
_geom_hbond_atom_site_label_A
_geom_hbond_distance_DH
_geom_hbond_distance_HA
_geom_hbond_distance_DA
_geom_hbond_angle_DHA
_geom_hbond_site_symmetry_A
O1S H1S O1C 0.85 1.99 2.840(7) 179.7 1_455

loop_
_geom_torsion_atom_site_label_1
_geom_torsion_atom_site_label_2
_geom_torsion_atom_site_label_3
_geom_torsion_atom_site_label_4
_geom_torsion
_geom_torsion_site_symmetry_1
_geom_torsion_site_symmetry_2
_geom_torsion_site_symmetry_3
_geom_torsion_site_symmetry_4
_geom_torsion_publ_flag
O5 Co2 O1 C1 -137.8(3) . . . . ?
N6 Co2 O1 C1 89.1(5) . . . . ?
N5 Co2 O1 C1 -41.5(3) . . . . ?
N4 Co2 O1 C1 38.5(3) . . . . ?
O3 Co2 O1 C1 132.1(3) . . . . ?
O5 Co2 O1 Co1 41.93(17) . . . . ?
N6 Co2 O1 Co1 -91.2(4) . . . . ?
N5 Co2 O1 Co1 138.28(16) . . . . ?
N4 Co2 O1 Co1 -141.71(16) . . . . ?
O3 Co2 O1 Co1 -48.16(16) . . . . ?
O2 Co1 O1 C1 -135.1(3) . . . . ?
N3 Co1 O1 C1 73.9(5) . . . . ?
N2 Co1 O1 C1 -42.9(3) . . . . ?
O4 Co1 O1 C1 136.7(3) . . . . ?
N1 Co1 O1 C1 36.7(3) . . . . ?
O2 Co1 O1 Co2 45.12(17) . . . . ?
N3 Co1 O1 Co2 -105.9(4) . . . . ?
N2 Co1 O1 Co2 137.33(17) . . . . ?
O4 Co1 O1 Co2 -43.07(16) . . . . ?
N1 Co1 O1 Co2 -143.04(16) . . . . ?
O1 Co1 O2 C37 -10.4(4) . . . . ?
N3 Co1 O2 C37 162.1(4) . . . . ?
N2 Co1 O2 C37 -99.3(4) . . . . ?
O4 Co1 O2 C37 80.1(4) . . . . ?
N1 Co1 O2 C37 -143.2(6) . . . . ?
O1 Co2 O3 C37 31.5(5) . . . . ?
O5 Co2 O3 C37 -66.1(5) . . . . ?
N6 Co2 O3 C37 -160.5(5) . . . . ?
N4 Co2 O3 C37 122.6(5) . . . . ?
O1 Co1 O4 C39 34.7(4) . . . . ?
O2 Co1 O4 C39 -62.8(4) . . . . ?
N3 Co1 O4 C39 -159.2(4) . . . . ?
N1 Co1 O4 C39 124.9(4) . . . . ?
O1 Co2 O5 C39 -23.5(4) . . . . ?
N6 Co2 O5 C39 143.7(4) . . . . ?
N5 Co2 O5 C39 -113.4(4) . . . . ?
O3 Co2 O5 C39 63.9(4) . . . . ?
O1 Co1 N1 C18 137.6(3) . . . . ?
O2 Co1 N1 C18 -89.1(7) . . . . ?
N3 Co1 N1 C18 -32.8(3) . . . . ?
N2 Co1 N1 C18 -133.9(3) . . . . ?
O4 Co1 N1 C18 46.8(3) . . . . ?
O1 Co1 N1 C12 -103.8(3) . . . . ?
O2 Co1 N1 C12 29.4(8) . . . . ?
N3 Co1 N1 C12 85.7(3) . . . . ?
N2 Co1 N1 C12 -15.3(3) . . . . ?
O4 Co1 N1 C12 165.3(2) . . . . ?
O1 Co1 N1 C11 18.0(3) . . . . ?
O2 Co1 N1 C11 151.3(6) . . . . ?
N3 Co1 N1 C11 -152.4(3) . . . . ?
N2 Co1 N1 C11 106.5(3) . . . . ?
O4 Co1 N1 C11 -72.8(3) . . . . ?
O1 Co1 N2 C17 -73.5(4) . . . . ?
O2 Co1 N2 C17 24.0(4) . . . . ?
N3 Co1 N2 C17 120.5(4) . . . . ?
N1 Co1 N2 C17 -163.8(4) . . . . ?
O1 Co1 N2 C13 86.4(3) . . . . ?
O2 Co1 N2 C13 -176.2(3) . . . . ?
N3 Co1 N2 C13 -79.6(3) . . . . ?
N1 Co1 N2 C13 -4.0(3) . . . . ?
O1 Co1 N3 C23 159.1(4) . . . . ?
O2 Co1 N3 C23 8.1(4) . . . . ?
N2 Co1 N3 C23 -85.3(4) . . . . ?
O4 Co1 N3 C23 95.3(4) . . . . ?
N1 Co1 N3 C23 -162.6(4) . . . . ?
O1 Co1 N3 C19 -21.4(6) . . . . ?
O2 Co1 N3 C19 -172.4(3) . . . . ?
N2 Co1 N3 C19 94.2(3) . . . . ?
O4 Co1 N3 C19 -85.2(3) . . . . ?
N1 Co1 N3 C19 16.9(3) . . . . ?
O1 Co2 N4 C31 135.3(3) . . . . ?
N6 Co2 N4 C31 -31.0(3) . . . . ?
N5 Co2 N4 C31 -136.0(3) . . . . ?
O3 Co2 N4 C31 47.7(3) . . . . ?
O1 Co2 N4 C25 -106.8(3) . . . . ?
N6 Co2 N4 C25 87.0(3) . . . . ?
N5 Co2 N4 C25 -18.0(3) . . . . ?
O3 Co2 N4 C25 165.7(3) . . . . ?
O1 Co2 N4 C24 15.2(3) . . . . ?
N6 Co2 N4 C24 -151.0(3) . . . . ?
N5 Co2 N4 C24 104.0(3) . . . . ?
O3 Co2 N4 C24 -72.3(3) . . . . ?
O1 Co2 N5 C26 90.9(3) . . . . ?
O5 Co2 N5 C26 -171.6(3) . . . . ?
N6 Co2 N5 C26 -75.6(3) . . . . ?
N4 Co2 N5 C26 -0.6(3) . . . . ?
O1 Co2 N5 C30 -68.1(3) . . . . ?
O5 Co2 N5 C30 29.4(3) . . . . ?
N6 Co2 N5 C30 125.4(3) . . . . ?
N4 Co2 N5 C30 -159.6(3) . . . . ?
O1 Co2 N6 C32 -33.5(6) . . . . ?
O5 Co2 N6 C32 -167.0(3) . . . . ?
N5 Co2 N6 C32 95.5(3) . . . . ?
N4 Co2 N6 C32 18.7(3) . . . . ?
O3 Co2 N6 C32 -77.3(3) . . . . ?
O1 Co2 N6 C36 140.2(4) . . . . ?
O5 Co2 N6 C36 6.8(4) . . . . ?
N5 Co2 N6 C36 -90.8(4) . . . . ?
N4 Co2 N6 C36 -167.6(4) . . . . ?
O3 Co2 N6 C36 96.4(4) . . . . ?
Co2 O1 C1 C6 -52.4(4) . . . . ?
Co1 O1 C1 C6 127.9(3) . . . . ?
Co2 O1 C1 C2 128.4(3) . . . . ?
Co1 O1 C1 C2 -51.3(4) . . . . ?
O1 C1 C2 C3 177.9(4) . . . . ?
C6 C1 C2 C3 -1.3(6) . . . . ?
O1 C1 C2 C11 -0.3(6) . . . . ?
C6 C1 C2 C11 -179.5(4) . . . . ?
C1 C2 C3 C4 -0.1(6) . . . . ?
C11 C2 C3 C4 178.0(4) . . . . ?
C2 C3 C4 C5 1.4(7) . . . . ?
C2 C3 C4 C7 -178.2(4) . . . . ?
C3 C4 C5 C6 -1.2(7) . . . . ?
C7 C4 C5 C6 178.3(4) . . . . ?
C4 C5 C6 C1 -0.1(6) . . . . ?
C4 C5 C6 C24 -178.5(4) . . . . ?
O1 C1 C6 C5 -177.8(4) . . . . ?
C2 C1 C6 C5 1.4(6) . . . . ?
O1 C1 C6 C24 0.6(6) . . . . ?
C2 C1 C6 C24 179.8(4) . . . . ?
C3 C4 C7 C9 6.5(7) . . . . ?
C5 C4 C7 C9 -173.1(5) . . . . ?
C3 C4 C7 C10 -116.1(6) . . . . ?
C5 C4 C7 C10 64.4(6) . . . . ?
C3 C4 C7 C8 125.0(5) . . . . ?
C5 C4 C7 C8 -54.5(6) . . . . ?
C18 N1 C11 C2 -179.2(3) . . . . ?
C12 N1 C11 C2 56.3(4) . . . . ?
Co1 N1 C11 C2 -63.5(4) . . . . ?
C3 C2 C11 N1 -114.0(4) . . . . ?
C1 C2 C11 N1 64.1(5) . . . . ?
C18 N1 C12 C13 145.9(4) . . . . ?
C11 N1 C12 C13 -89.6(4) . . . . ?
Co1 N1 C12 C13 31.4(4) . . . . ?
C17 N2 C13 C14 1.0(6) . . . . ?
Co1 N2 C13 C14 -160.4(3) . . . . ?
C17 N2 C13 C12 -175.4(4) . . . . ?
Co1 N2 C13 C12 23.2(4) . . . . ?
N1 C12 C13 N2 -37.6(5) . . . . ?
N1 C12 C13 C14 146.0(4) . . . . ?
N2 C13 C14 C15 -2.2(7) . . . . ?
C12 C13 C14 C15 173.9(4) . . . . ?
C13 C14 C15 C16 1.9(7) . . . . ?
C14 C15 C16 C17 -0.5(8) . . . . ?
C13 N2 C17 C16 0.5(7) . . . . ?
Co1 N2 C17 C16 159.6(4) . . . . ?
C15 C16 C17 N2 -0.7(8) . . . . ?
C12 N1 C18 C19 -71.9(4) . . . . ?
C11 N1 C18 C19 163.5(3) . . . . ?
Co1 N1 C18 C19 44.6(4) . . . . ?
C23 N3 C19 C20 3.0(6) . . . . ?
Co1 N3 C19 C20 -176.6(3) . . . . ?
C23 N3 C19 C18 -176.8(4) . . . . ?
Co1 N3 C19 C18 3.7(5) . . . . ?
N1 C18 C19 N3 -33.9(5) . . . . ?
N1 C18 C19 C20 146.4(4) . . . . ?
N3 C19 C20 C21 -2.5(7) . . . . ?
C18 C19 C20 C21 177.2(4) . . . . ?
C19 C20 C21 C22 0.5(7) . . . . ?
C20 C21 C22 C23 1.0(7) . . . . ?
C19 N3 C23 C22 -1.4(7) . . . . ?
Co1 N3 C23 C22 178.1(3) . . . . ?
C21 C22 C23 N3 -0.6(7) . . . . ?
C31 N4 C24 C6 -178.0(3) . . . . ?
C25 N4 C24 C6 59.2(4) . . . . ?
Co2 N4 C24 C6 -60.4(4) . . . . ?
C5 C6 C24 N4 -119.0(4) . . . . ?
C1 C6 C24 N4 62.6(5) . . . . ?
C31 N4 C25 C26 148.6(4) . . . . ?
C24 N4 C25 C26 -88.3(4) . . . . ?
Co2 N4 C25 C26 33.0(4) . . . . ?
C30 N5 C26 C27 -1.3(6) . . . . ?
Co2 N5 C26 C27 -161.4(3) . . . . ?
C30 N5 C26 C25 -179.7(4) . . . . ?
Co2 N5 C26 C25 20.1(4) . . . . ?
N4 C25 C26 N5 -36.7(5) . . . . ?
N4 C25 C26 C27 144.9(4) . . . . ?
N5 C26 C27 C28 1.0(7) . . . . ?
C25 C26 C27 C28 179.4(4) . . . . ?
C26 C27 C28 C29 -0.7(7) . . . . ?
C27 C28 C29 C30 0.6(7) . . . . ?
C26 N5 C30 C29 1.2(6) . . . . ?
Co2 N5 C30 C29 159.3(3) . . . . ?
C28 C29 C30 N5 -0.9(7) . . . . ?
C25 N4 C31 C32 -77.1(4) . . . . ?
C24 N4 C31 C32 159.2(4) . . . . ?
Co2 N4 C31 C32 39.2(4) . . . . ?
C36 N6 C32 C33 0.4(7) . . . . ?
Co2 N6 C32 C33 174.5(4) . . . . ?
C36 N6 C32 C31 -175.6(4) . . . . ?
Co2 N6 C32 C31 -1.5(5) . . . . ?
N4 C31 C32 N6 -26.5(5) . . . . ?
N4 C31 C32 C33 157.5(4) . . . . ?
N6 C32 C33 C34 1.2(8) . . . . ?
C31 C32 C33 C34 176.9(5) . . . . ?
C32 C33 C34 C35 -2.2(10) . . . . ?
C33 C34 C35 C36 1.7(11) . . . . ?
C32 N6 C36 C35 -0.9(8) . . . . ?
Co2 N6 C36 C35 -174.4(5) . . . . ?
C34 C35 C36 N6 -0.1(10) . . . . ?
Co2 O3 C37 O2 -3.4(8) . . . . ?
Co2 O3 C37 C38 179.0(4) . . . . ?
Co1 O2 C37 O3 -10.0(7) . . . . ?
Co1 O2 C37 C38 167.5(3) . . . . ?
O3 C37 C38 F1 -152.9(5) . . . . ?
O2 C37 C38 F1 29.1(7) . . . . ?
O3 C37 C38 F2 -29.3(7) . . . . ?
O2 C37 C38 F2 152.8(5) . . . . ?
O3 C37 C38 F3 92.1(6) . . . . ?
O2 C37 C38 F3 -85.9(6) . . . . ?
Co1 O4 C39 O5 -23.8(7) . . . . ?
Co1 O4 C39 C40 156.2(3) . . . . ?
Co2 O5 C39 O4 16.2(7) . . . . ?
Co2 O5 C39 C40 -163.9(3) . . . . ?
O4 C39 C40 F6 88.3(5) . . . . ?
O5 C39 C40 F6 -91.6(5) . . . . ?
O4 C39 C40 F5 -32.9(5) . . . . ?
O5 C39 C40 F5 147.2(4) . . . . ?
O4 C39 C40 F4 -152.1(4) . . . . ?
O5 C39 C40 F4 28.0(5) . . . . ?
